data_1530357
loop_
_publ_author_name
'Mascherpa-Corral, D.'
'Ducourant, M.B.'
'Fourcade, R.'
'Alberola, S.'
'Mascherpa, G.'

_publ_section_title
;
 Interaction trifluorure d'antimoine-seleniates alcalins: Structure
 cristalline de K2 Se O4 (Sb F3)2 (H2 O)
;
_journal_name_full 'Journal of Solid State Chemistry'
_journal_page_first 52
_journal_page_last 61
_journal_volume 63
_journal_year 1986
_chemical_formula_sum 'F6 H2 K2 O5 Sb2 Se'
_chemical_name_systematic 'K2 (Se O4) (Sb F3)2 (H2 O)'
_space_group_IT_number 19
_symmetry_space_group_name_Hall 'P 2ac 2ab'
_symmetry_space_group_name_H-M 'P 21 21 21'
_cell_angle_alpha 90
_cell_angle_beta 90
_cell_angle_gamma 90
_cell_formula_units_Z 4
_cell_length_a 12.374
_cell_length_b 14.796
_cell_length_c 5.929
_cell_volume 1085.515
_citation_journal_id_ASTM JSSCBI
_cod_data_source_file Mascherpa-Corral_JSSCBI_1986_1126.cif
_cod_data_source_block H2F6K2O5Sb2Se1
_cod_original_formula_sum 'H2 F6 K2 O5 Sb2 Se1'
_cod_database_code 1530357

loop_
_symmetry_equiv_pos_as_xyz
x,y,z
-x+1/2,-y,z+1/2
x+1/2,-y+1/2,-z
-x,y+1/2,-z+1/2

loop_
_atom_site_label
_atom_site_type_symbol
_atom_site_fract_x
_atom_site_fract_y
_atom_site_fract_z
_atom_site_occupancy
_atom_site_U_iso_or_equiv
K1 K+1 0.2467 0.2277 0.4394 1 0.0
Se1 Se+6 0.46831 0.42232 0.509 1 0.0
O5 O-2 0.474 0.1719 0.435 1 0.0
F2 F-1 0.2574 0.0647 0.208 1 0.0
F5 F-1 0.1772 0.387 0.215 1 0.0
F1 F-1 0.1064 0.183 0.094 1 0.0
F4 F-1 0.348 0.3024 0.078 1 0.0
O1 O-2 0.5524 0.3563 0.377 1 0.0
O4 O-2 0.592 0.9892 0.172 1 0.0
K2 K+1 0.971 0.3317 0.0825 1 0.0
Sb1 Sb+3 0.14704 0.0681 0.9694 1 0.0
O3 O-2 0.0317 0.0171 0.3 1 0.0
Sb2 Sb+3 0.77551 0.0917 0.0386 1 0.0
F3 F-1 0.7638 0.3715 0.197 1 0.0
F6 F-1 0.678 0.1681 0.207 1 0.0
O2 O-2 0.8783 0.1423 0.365 1 0.0
